data_8105533
loop_
_publ_author_name
'Lan, Hong-Hong'

_publ_section_title
;
 Crystal structure of
 catena-poly[bis(\m2-1,3-di(4H-1,2,4-triazol-4-yl)benzene-\k2
 N:N&#x2032;)-bis(thiocyanato-\k1 N)cobalt(II), C22H16CoN14S2
;
_journal_issue 1
_journal_name_full 'Zeitschrift f\"ur Kristallographie - New Crystal Structures'
_journal_page_first 37
_journal_page_last 38
_journal_paper_doi 10.1515/ncrs-2018-0117
_journal_volume 234
_journal_year 2018
_chemical_formula_moiety 'C11 H8 Co0.5 N7 S'
_chemical_formula_sum 'C11 H8 Co0.5 N7 S'
_chemical_formula_weight 299.77
_space_group_crystal_system triclinic
_space_group_IT_number 2
_space_group_name_Hall '-P 1'
_space_group_name_H-M_alt 'P -1'
_atom_sites_solution_hydrogens geom
_atom_sites_solution_primary dual
_cell_angle_alpha 89.971(3)
_cell_angle_beta 76.844(4)
_cell_angle_gamma 67.575(4)
_cell_formula_units_Z 2
_cell_length_a 7.2634(4)
_cell_length_b 9.5067(4)
_cell_length_c 9.7384(4)
_cell_measurement_reflns_used 6227
_cell_measurement_temperature 289.04(10)
_cell_measurement_theta_max 26.2770
_cell_measurement_theta_min 4.0720
_cell_volume 602.49(5)
_computing_cell_refinement 'CrysAlisPro 1.171.38.41r (Rigaku OD, 2015)'
_computing_data_collection 'CrysAlisPro 1.171.38.41r (Rigaku OD, 2015)'
_computing_data_reduction 'CrysAlisPro 1.171.38.41r (Rigaku OD, 2015)'
_computing_molecular_graphics 'Olex2 (Dolomanov et al., 2009)'
_computing_publication_material 'Olex2 (Dolomanov et al., 2009)'
_computing_structure_refinement 'ShelXL (Sheldrick, 2015)'
_computing_structure_solution 'ShelXT (Sheldrick, 2015)'
_diffrn_ambient_environment air
_diffrn_ambient_temperature 289.04(10)
_diffrn_detector 'CCD plate'
_diffrn_detector_area_resol_mean 8.0584
_diffrn_detector_type EosS2
_diffrn_measured_fraction_theta_full 0.974
_diffrn_measured_fraction_theta_max 0.974
_diffrn_measurement_details
;
List of Runs (angles in degrees, time in seconds):

  # Type    Start    End  Width  t~exp~   \w     \q     \k     \f   Frames
--------------------------------------------------------------------------
  1  \w    -79.00   9.00   1.00    3.30    --   -9.62 -38.00  90.00   88
  2  \w     -6.00  78.00   1.00    3.30    --   10.64  57.00  90.00   84
  3  \w     -6.00  78.00   1.00    3.30    --   10.64  57.00   0.00   84
  4  \w    -20.00  50.00   1.00    3.30    --   10.64 -99.00-180.00   70
  5  \w    -20.00  50.00   1.00    3.30    --   10.64 -99.00  60.00   70
  6  \w    -20.00  50.00   1.00    3.30    --   10.64 -99.00 -30.00   70
  7  \w     -6.00  78.00   1.00    3.30    --   10.64  57.00 -30.00   84
  8  \w     -8.00  80.00   1.00    3.30    --   10.64  38.00 -90.00   88
  9  \w    -20.00  50.00   1.00    3.30    --   10.64 -99.00 -90.00   70
 10  \w    -77.00   7.00   1.00    3.30    --   -9.62 -57.00   0.00   84
 11  \w    -20.00  41.00   1.00    3.30    --   10.64 -99.00-150.00   61
 12  \w    -20.00  50.00   1.00    3.30    --   10.64 -99.00  90.00   70
;
_diffrn_measurement_device 'four-circle diffractometer'
_diffrn_measurement_device_type 'SuperNova, Single source at offset, EosS2'
_diffrn_measurement_method '\w scans'
_diffrn_orient_matrix_type 'CrysAlisPro convention (1999,Acta A55,543-557)'
_diffrn_orient_matrix_UB_11 0.0367431000
_diffrn_orient_matrix_UB_12 -0.0782453000
_diffrn_orient_matrix_UB_13 0.0126491000
_diffrn_orient_matrix_UB_21 -0.0792716000
_diffrn_orient_matrix_UB_22 -0.0086053000
_diffrn_orient_matrix_UB_23 -0.0257962000
_diffrn_orient_matrix_UB_31 0.0651626000
_diffrn_orient_matrix_UB_32 -0.0194734000
_diffrn_orient_matrix_UB_33 -0.0694375000
_diffrn_radiation_monochromator mirror
_diffrn_radiation_probe x-ray
_diffrn_radiation_type MoK\a
_diffrn_radiation_wavelength 0.71073
_diffrn_reflns_av_R_equivalents 0.0385
_diffrn_reflns_av_unetI/netI 0.0281
_diffrn_reflns_Laue_measured_fraction_full 0.974
_diffrn_reflns_Laue_measured_fraction_max 0.974
_diffrn_reflns_limit_h_max 8
_diffrn_reflns_limit_h_min -8
_diffrn_reflns_limit_k_max 11
_diffrn_reflns_limit_k_min -11
_diffrn_reflns_limit_l_max 11
_diffrn_reflns_limit_l_min -11
_diffrn_reflns_number 11227
_diffrn_reflns_point_group_measured_fraction_full 0.974
_diffrn_reflns_point_group_measured_fraction_max 0.974
_diffrn_reflns_theta_full 24.999
_diffrn_reflns_theta_max 24.999
_diffrn_reflns_theta_min 3.324
_diffrn_source 'micro-focus sealed X-ray tube'
_diffrn_source_type 'SuperNova (Mo) X-ray Source'
_exptl_absorpt_coefficient_mu 0.931
_exptl_absorpt_correction_T_max 1.00000
_exptl_absorpt_correction_T_min 0.71238
_exptl_absorpt_correction_type multi-scan
_exptl_absorpt_process_details
;
CrysAlisPro 1.171.38.41r (Rigaku Oxford Diffraction, 2015)
Empirical absorption correction using spherical harmonics,
 implemented in SCALE3 ABSPACK scaling algorithm.
;
_exptl_crystal_colour 'clear light pink'
_exptl_crystal_colour_lustre clear
_exptl_crystal_colour_modifier light
_exptl_crystal_colour_primary pink
_exptl_crystal_density_diffrn 1.652
_exptl_crystal_description block
_exptl_crystal_F_000 305
_exptl_crystal_size_max 0.29
_exptl_crystal_size_mid 0.21
_exptl_crystal_size_min 0.19
_refine_diff_density_max 0.216
_refine_diff_density_min -0.279
_refine_diff_density_rms 0.057
_refine_ls_extinction_coef .
_refine_ls_extinction_method none
_refine_ls_goodness_of_fit_ref 1.068
_refine_ls_hydrogen_treatment constr
_refine_ls_matrix_type full
_refine_ls_number_parameters 178
_refine_ls_number_reflns 2076
_refine_ls_number_restraints 0
_refine_ls_restrained_S_all 1.068
_refine_ls_R_factor_all 0.0323
_refine_ls_R_factor_gt 0.0295
_refine_ls_shift/su_max 0.000
_refine_ls_shift/su_mean 0.000
_refine_ls_structure_factor_coef Fsqd
_refine_ls_weighting_details 'w=1/[\s^2^(Fo^2^)+(0.0260P)^2^+0.3540P] where P=(Fo^2^+2Fc^2^)/3'
_refine_ls_weighting_scheme calc
_refine_ls_wR_factor_gt 0.0671
_refine_ls_wR_factor_ref 0.0685
_reflns_Friedel_coverage 0.000
_reflns_Friedel_fraction_full .
_reflns_Friedel_fraction_max .
_reflns_number_gt 1924
_reflns_number_total 2076
_reflns_threshold_expression 'I > 2\s(I)'
_cod_data_source_file suppl_ncrs-2018-0117_suppl.cif
_cod_data_source_block 1
_cod_original_formula_sum 'C11 H8 Co0.50 N7 S'
_cod_database_code 8105533
_shelx_space_group_comment
;
The symmetry employed for this shelxl refinement is uniquely defined
by the following loop, which should always be used as a source of
symmetry information in preference to the above space-group names.
They are only intended as comments.
;
_shelx_estimated_absorpt_t_max 0.843
_shelx_estimated_absorpt_t_min 0.774
_reflns_odcompleteness_completeness 99.71
_reflns_odcompleteness_iscentric 1
_reflns_odcompleteness_theta 23.21
_olex2_refinement_description
;
1. Fixed Uiso
 At 1.2 times of:
  All C(H) groups
2.a Aromatic/amide H refined with riding coordinates:
 C2(H2), C4(H4), C5(H5), C6(H6), C7(H7), C8(H8), C9(H9), C10(H10)
;

loop_
_space_group_symop_operation_xyz
'x, y, z'
'-x, -y, -z'

loop_
_atom_site_label
_atom_site_type_symbol
_atom_site_fract_x
_atom_site_fract_y
_atom_site_fract_z
_atom_site_U_iso_or_equiv
_atom_site_adp_type
_atom_site_occupancy
_atom_site_site_symmetry_order
_atom_site_calc_flag
_atom_site_refinement_flags_posn
_atom_site_refinement_flags_adp
_atom_site_refinement_flags_occupancy
_atom_site_disorder_assembly
_atom_site_disorder_group
Co01 Co 1.0000 1.0000 0.0000 0.02193(13) Uani 1 2 d S T P . .
S1 S 0.66887(10) 1.03203(7) -0.38717(7) 0.04282(19) Uani 1 1 d . . . . .
N1 N 0.8390(3) 0.66047(19) 0.23423(17) 0.0263(4) Uani 1 1 d . . . . .
N2 N 0.8982(3) 0.82826(19) 0.09709(17) 0.0278(4) Uani 1 1 d . . . . .
N3 N 0.8435(4) 0.7351(2) 0.02014(19) 0.0479(6) Uani 1 1 d . . . . .
N4 N 0.5368(3) 0.65156(18) 0.73118(16) 0.0234(4) Uani 1 1 d . . . . .
N5 N 0.2855(3) 0.81598(19) 0.89332(17) 0.0265(4) Uani 1 1 d . . . . .
N6 N 0.3802(3) 0.6870(2) 0.95734(18) 0.0376(5) Uani 1 1 d . . . . .
N7 N 0.8852(3) 0.9941(2) -0.17728(18) 0.0325(4) Uani 1 1 d . . . . .
C1 C 0.8087(3) 0.5754(2) 0.3533(2) 0.0227(4) Uani 1 1 d . . . . .
C2 C 0.7019(3) 0.6543(2) 0.4850(2) 0.0229(4) Uani 1 1 d . . . . .
H2 H 0.6596 0.7598 0.4985 0.027 Uiso 1 1 calc R . . . .
C3 C 0.6600(3) 0.5720(2) 0.59568(19) 0.0210(4) Uani 1 1 d . . . . .
C4 C 0.7253(3) 0.4146(2) 0.5777(2) 0.0252(5) Uani 1 1 d . . . . .
H4 H 0.6932 0.3608 0.6530 0.030 Uiso 1 1 calc R . . . .
C5 C 0.8390(3) 0.3386(2) 0.4462(2) 0.0274(5) Uani 1 1 d . . . . .
H5 H 0.8878 0.2325 0.4340 0.033 Uiso 1 1 calc R . . . .
C6 C 0.8812(3) 0.4178(2) 0.3326(2) 0.0276(5) Uani 1 1 d . . . . .
H6 H 0.9568 0.3663 0.2440 0.033 Uiso 1 1 calc R . . . .
C7 C 0.8926(3) 0.7822(2) 0.2238(2) 0.0259(5) Uani 1 1 d . . . . .
H7 H 0.9215 0.8269 0.2967 0.031 Uiso 1 1 calc R . . . .
C8 C 0.8087(5) 0.6381(3) 0.1051(2) 0.0476(7) Uani 1 1 d . . . . .
H8 H 0.7678 0.5621 0.0804 0.057 Uiso 1 1 calc R . . . .
C9 C 0.3814(3) 0.7922(2) 0.7598(2) 0.0253(5) Uani 1 1 d . . . . .
H9 H 0.3481 0.8618 0.6932 0.030 Uiso 1 1 calc R . . . .
C10 C 0.5278(4) 0.5925(3) 0.8580(2) 0.0349(5) Uani 1 1 d . . . . .
H10 H 0.6164 0.4960 0.8722 0.042 Uiso 1 1 calc R . . . .
C11 C 0.7937(3) 1.0096(2) -0.2629(2) 0.0258(5) Uani 1 1 d . . . . .

loop_
_atom_site_aniso_label
_atom_site_aniso_U_11
_atom_site_aniso_U_22
_atom_site_aniso_U_33
_atom_site_aniso_U_23
_atom_site_aniso_U_13
_atom_site_aniso_U_12
Co01 0.0277(2) 0.0218(2) 0.0144(2) 0.00281(15) -0.00251(16) -0.00928(17)
S1 0.0514(4) 0.0414(4) 0.0461(4) 0.0119(3) -0.0299(3) -0.0193(3)
N1 0.0350(10) 0.0282(9) 0.0172(9) 0.0039(7) -0.0020(7) -0.0166(8)
N2 0.0333(10) 0.0297(10) 0.0199(9) 0.0028(7) -0.0021(8) -0.0143(8)
N3 0.0857(17) 0.0549(14) 0.0236(10) 0.0120(9) -0.0152(11) -0.0488(13)
N4 0.0259(9) 0.0238(9) 0.0170(8) 0.0044(7) -0.0031(7) -0.0073(7)
N5 0.0310(10) 0.0246(9) 0.0198(9) 0.0058(7) -0.0024(7) -0.0086(8)
N6 0.0450(12) 0.0315(10) 0.0206(9) 0.0089(8) -0.0027(9) -0.0011(9)
N7 0.0398(11) 0.0349(11) 0.0243(10) 0.0034(8) -0.0089(9) -0.0156(9)
C1 0.0249(11) 0.0270(11) 0.0191(10) 0.0067(8) -0.0055(8) -0.0133(9)
C2 0.0247(11) 0.0206(10) 0.0230(10) 0.0037(8) -0.0056(9) -0.0088(9)
C3 0.0197(10) 0.0247(10) 0.0172(10) 0.0032(8) -0.0041(8) -0.0076(8)
C4 0.0279(12) 0.0241(11) 0.0235(11) 0.0084(8) -0.0062(9) -0.0103(9)
C5 0.0299(12) 0.0199(10) 0.0310(12) 0.0025(9) -0.0064(9) -0.0088(9)
C6 0.0277(12) 0.0291(11) 0.0234(11) -0.0020(9) 0.0000(9) -0.0117(9)
C7 0.0316(12) 0.0267(11) 0.0199(10) 0.0034(8) -0.0037(9) -0.0135(9)
C8 0.086(2) 0.0545(16) 0.0263(12) 0.0098(11) -0.0168(13) -0.0513(16)
C9 0.0315(12) 0.0209(10) 0.0208(11) 0.0073(8) -0.0048(9) -0.0083(9)
C10 0.0387(14) 0.0300(12) 0.0228(11) 0.0095(9) -0.0045(10) -0.0009(10)
C11 0.0291(12) 0.0192(10) 0.0275(11) 0.0011(9) -0.0038(10) -0.0097(9)

loop_
_atom_type_symbol
_atom_type_description
_atom_type_scat_dispersion_real
_atom_type_scat_dispersion_imag
_atom_type_scat_source
C C 0.0033 0.0016 'International Tables Vol C Tables 4.2.6.8 and 6.1.1.4'
H H 0.0000 0.0000 'International Tables Vol C Tables 4.2.6.8 and 6.1.1.4'
Co Co 0.3494 0.9721 'International Tables Vol C Tables 4.2.6.8 and 6.1.1.4'
N N 0.0061 0.0033 'International Tables Vol C Tables 4.2.6.8 and 6.1.1.4'
S S 0.1246 0.1234 'International Tables Vol C Tables 4.2.6.8 and 6.1.1.4'

loop_
_geom_angle_atom_site_label_1
_geom_angle_atom_site_label_2
_geom_angle_atom_site_label_3
_geom_angle
_geom_angle_site_symmetry_1
_geom_angle_site_symmetry_3
N2 Co01 N2 180.0 2_775 .
N5 Co01 N2 88.01(6) 2_676 2_775
N5 Co01 N2 91.99(6) 2_676 .
N5 Co01 N2 88.01(6) 1_654 .
N5 Co01 N2 91.99(6) 1_654 2_775
N5 Co01 N5 180.0 2_676 1_654
N7 Co01 N2 86.50(7) . 2_775
N7 Co01 N2 86.50(7) 2_775 .
N7 Co01 N2 93.50(7) . .
N7 Co01 N2 93.50(7) 2_775 2_775
N7 Co01 N5 89.26(7) . 1_654
N7 Co01 N5 90.74(7) . 2_676
N7 Co01 N5 90.74(7) 2_775 1_654
N7 Co01 N5 89.26(7) 2_775 2_676
N7 Co01 N7 180.0 2_775 .
C7 N1 C1 129.99(17) . .
C7 N1 C8 103.90(17) . .
C8 N1 C1 126.04(17) . .
N3 N2 Co01 121.58(13) . .
C7 N2 Co01 130.57(14) . .
C7 N2 N3 107.58(17) . .
C8 N3 N2 105.89(18) . .
C9 N4 C3 128.42(16) . .
C10 N4 C3 126.81(17) . .
C10 N4 C9 103.99(16) . .
N6 N5 Co01 122.84(12) . 1_456
C9 N5 Co01 128.86(14) . 1_456
C9 N5 N6 107.55(16) . .
C10 N6 N5 106.12(17) . .
C11 N7 Co01 169.01(17) . .
C2 C1 N1 118.84(17) . .
C6 C1 N1 119.33(17) . .
C6 C1 C2 121.80(18) . .
C1 C2 H2 121.0 . .
C3 C2 C1 118.10(18) . .
C3 C2 H2 121.0 . .
C2 C3 N4 119.40(17) . .
C2 C3 C4 121.55(18) . .
C4 C3 N4 118.97(17) . .
C3 C4 H4 120.5 . .
C5 C4 C3 118.90(18) . .
C5 C4 H4 120.5 . .
C4 C5 H5 119.5 . .
C6 C5 C4 120.97(19) . .
C6 C5 H5 119.5 . .
C1 C6 H6 120.7 . .
C5 C6 C1 118.58(18) . .
C5 C6 H6 120.7 . .
N1 C7 H7 124.7 . .
N2 C7 N1 110.57(18) . .
N2 C7 H7 124.7 . .
N1 C8 H8 124.0 . .
N3 C8 N1 112.0(2) . .
N3 C8 H8 124.0 . .
N4 C9 H9 124.7 . .
N5 C9 N4 110.55(17) . .
N5 C9 H9 124.7 . .
N4 C10 H10 124.1 . .
N6 C10 N4 111.79(19) . .
N6 C10 H10 124.1 . .
N7 C11 S1 178.5(2) . .

loop_
_geom_bond_atom_site_label_1
_geom_bond_atom_site_label_2
_geom_bond_distance
_geom_bond_site_symmetry_2
Co01 N2 2.1696(17) .
Co01 N2 2.1696(17) 2_775
Co01 N5 2.1666(16) 2_676
Co01 N5 2.1666(16) 1_654
Co01 N7 2.0905(18) .
Co01 N7 2.0904(18) 2_775
S1 C11 1.638(2) .
N1 C1 1.437(2) .
N1 C7 1.351(3) .
N1 C8 1.355(3) .
N2 N3 1.382(3) .
N2 C7 1.306(3) .
N3 C8 1.297(3) .
N4 C3 1.436(2) .
N4 C9 1.358(3) .
N4 C10 1.355(3) .
N5 Co01 2.1666(16) 1_456
N5 N6 1.384(2) .
N5 C9 1.302(3) .
N6 C10 1.298(3) .
N7 C11 1.156(3) .
C1 C2 1.383(3) .
C1 C6 1.383(3) .
C2 H2 0.9300 .
C2 C3 1.378(3) .
C3 C4 1.384(3) .
C4 H4 0.9300 .
C4 C5 1.382(3) .
C5 H5 0.9300 .
C5 C6 1.381(3) .
C6 H6 0.9300 .
C7 H7 0.9300 .
C8 H8 0.9300 .
C9 H9 0.9300 .
C10 H10 0.9300 .
